data_4089070
loop_
_publ_author_name
'Adler, Christian'
'Frerichs, Nils'
'Schmidtmann, Marc'
'Beckhaus, R\"udiger'

_publ_section_title
;
 Zwitterionic d0Metal Complexes [(Cy2N)3M]+[(\m-Me)B(C6F5)3]&#x2212;(M =
 Ti, Zr, Hf) Derived from Tris(dicyclohexylamido)methyl Metal Precursors
;
_journal_issue 21
_journal_name_full Organometallics
_journal_page_first 3728
_journal_paper_doi 10.1021/acs.organomet.6b00688
_journal_volume 35
_journal_year 2016
_chemical_absolute_configuration ad
_chemical_formula_structural '[Zr(N(C6H11)2)3] [B(CH3)(C6F5)3]'
_chemical_formula_sum 'C55 H69 B F15 N3 Zr'
_chemical_formula_weight 1159.16
_space_group_crystal_system orthorhombic
_space_group_IT_number 33
_space_group_name_Hall 'P 2c -2n'
_space_group_name_H-M_alt 'P n a 21'
_atom_sites_solution_hydrogens difmap
_atom_sites_solution_primary direct
_atom_sites_solution_secondary difmap
_audit_creation_method SHELXL-2014/7
_cell_angle_alpha 90
_cell_angle_beta 90
_cell_angle_gamma 90
_cell_formula_units_Z 4
_cell_length_a 25.1423(8)
_cell_length_b 12.1416(4)
_cell_length_c 17.4552(6)
_cell_measurement_reflns_used 9901
_cell_measurement_temperature 100(2)
_cell_measurement_theta_max 21.58
_cell_measurement_theta_min 2.20
_cell_volume 5328.5(3)
_computing_cell_refinement 'Bruker SAINT V8.34A'
_computing_data_collection 'Bruker APEX2'
_computing_data_reduction 'Bruker SAINT V8.34A'
_computing_structure_refinement 'SHELXL-2014/7 (Sheldrick, 2014)'
_computing_structure_solution 'SHELXS-2013/1 (Sheldrick, 2013)'
_diffrn_ambient_temperature 100(2)
_diffrn_measured_fraction_theta_full 1.000
_diffrn_measured_fraction_theta_max 1.000
_diffrn_measurement_device_type 'Bruker APEX-II CCD'
_diffrn_measurement_method '\f and \w scans'
_diffrn_radiation_type MoK\a
_diffrn_radiation_wavelength 0.71073
_diffrn_reflns_av_R_equivalents 0.0701
_diffrn_reflns_av_unetI/netI 0.0575
_diffrn_reflns_Laue_measured_fraction_full 1.000
_diffrn_reflns_Laue_measured_fraction_max 1.000
_diffrn_reflns_limit_h_max 30
_diffrn_reflns_limit_h_min -30
_diffrn_reflns_limit_k_max 14
_diffrn_reflns_limit_k_min -14
_diffrn_reflns_limit_l_max 21
_diffrn_reflns_limit_l_min -21
_diffrn_reflns_number 60344
_diffrn_reflns_point_group_measured_fraction_full 0.995
_diffrn_reflns_point_group_measured_fraction_max 0.995
_diffrn_reflns_theta_full 25.242
_diffrn_reflns_theta_max 25.679
_diffrn_reflns_theta_min 1.620
_diffrn_source 'sealed tube'
_exptl_absorpt_coefficient_mu 0.299
_exptl_absorpt_correction_T_max 1.0000
_exptl_absorpt_correction_T_min 0.8770
_exptl_absorpt_correction_type multi-scan
_exptl_absorpt_process_details 'SADABS-2014/5 (Sheldrick)'
_exptl_crystal_colour colourless
_exptl_crystal_density_diffrn 1.445
_exptl_crystal_description block
_exptl_crystal_F_000 2400
_exptl_crystal_size_max 0.240
_exptl_crystal_size_mid 0.120
_exptl_crystal_size_min 0.080
_refine_diff_density_max 0.541
_refine_diff_density_min -0.433
_refine_diff_density_rms 0.058
_refine_ls_abs_structure_details
;
 Flack x determined using 3343 quotients [(I+)-(I-)]/[(I+)+(I-)]
 (Parsons, Flack and Wagner, Acta Cryst. B69 (2013) 249-259).
;
_refine_ls_abs_structure_Flack 0.000(16)
_refine_ls_extinction_method none
_refine_ls_goodness_of_fit_ref 1.031
_refine_ls_hydrogen_treatment mixed
_refine_ls_matrix_type full
_refine_ls_number_parameters 688
_refine_ls_number_reflns 10057
_refine_ls_number_restraints 1
_refine_ls_restrained_S_all 1.031
_refine_ls_R_factor_all 0.0567
_refine_ls_R_factor_gt 0.0371
_refine_ls_shift/su_max 0.000
_refine_ls_shift/su_mean 0.000
_refine_ls_structure_factor_coef Fsqd
_refine_ls_weighting_details 'w=1/[\s^2^(Fo^2^)+(0.0300P)^2^+1.0000P] where P=(Fo^2^+2Fc^2^)/3'
_refine_ls_weighting_scheme calc
_refine_ls_wR_factor_gt 0.0679
_refine_ls_wR_factor_ref 0.0742
_reflns_Friedel_coverage 0.922
_reflns_Friedel_fraction_full 0.989
_reflns_Friedel_fraction_max 0.989
_reflns_number_gt 8241
_reflns_number_total 10057
_reflns_threshold_expression 'I > 2\s(I)'
_cod_data_source_file om6b00688_si_002.cif
_cod_data_source_block '[(Cy2N)3Zr][MeB(C6F5)3_(3-Zr)'
_cod_database_code 4089070
_shelx_shelxl_version_number 2014/7
_shelx_space_group_comment
;
The symmetry employed for this shelxl refinement is uniquely defined
by the following loop, which should always be used as a source of
symmetry information in preference to the above space-group names.
They are only intended as comments.
;
_shelx_estimated_absorpt_t_min 0.932
_shelx_estimated_absorpt_t_max 0.976

loop_
_space_group_symop_operation_xyz
'x, y, z'
'-x, -y, z+1/2'
'x+1/2, -y+1/2, z'
'-x+1/2, y+1/2, z+1/2'

loop_
_atom_site_label
_atom_site_type_symbol
_atom_site_fract_x
_atom_site_fract_y
_atom_site_fract_z
_atom_site_U_iso_or_equiv
_atom_site_adp_type
_atom_site_occupancy
_atom_site_site_symmetry_order
_atom_site_calc_flag
_atom_site_refinement_flags_posn
_atom_site_refinement_flags_adp
Zr1 Zr 0.34926(2) 0.64073(3) 0.52669(3) 0.01300(9) Uani 1 1 d . .
F1 F 0.42387(12) 0.9778(2) 0.25856(17) 0.0328(7) Uani 1 1 d . .
F2 F 0.43944(13) 1.1761(2) 0.3135(2) 0.0440(9) Uani 1 1 d . .
F3 F 0.48473(12) 1.2069(2) 0.4534(2) 0.0407(8) Uani 1 1 d . .
F4 F 0.50877(11) 1.0282(2) 0.54184(17) 0.0350(8) Uani 1 1 d . .
F5 F 0.49140(10) 0.8251(2) 0.48947(15) 0.0248(6) Uani 1 1 d . .
F6 F 0.56103(10) 0.8324(2) 0.34544(17) 0.0272(7) Uani 1 1 d . .
F7 F 0.64345(10) 0.7009(2) 0.36678(17) 0.0322(7) Uani 1 1 d . .
F8 F 0.63105(11) 0.4781(2) 0.37019(18) 0.0373(8) Uani 1 1 d . .
F9 F 0.53155(12) 0.3908(2) 0.35960(17) 0.0318(7) Uani 1 1 d . .
F10 F 0.44780(10) 0.51962(19) 0.33983(15) 0.0261(7) Uani 1 1 d . .
F11 F 0.49244(12) 0.7142(3) 0.18947(16) 0.0383(8) Uani 1 1 d . .
F12 F 0.44124(14) 0.7086(3) 0.05685(17) 0.0496(9) Uani 1 1 d . .
F13 F 0.33504(13) 0.7490(2) 0.04951(17) 0.0484(9) Uani 1 1 d . .
F14 F 0.28144(12) 0.7996(3) 0.1801(2) 0.0469(9) Uani 1 1 d . .
F15 F 0.33201(11) 0.8118(2) 0.31338(18) 0.0335(8) Uani 1 1 d . .
N1 N 0.33501(14) 0.7842(3) 0.5837(2) 0.0165(8) Uani 1 1 d . .
N2 N 0.39809(14) 0.5372(3) 0.5842(2) 0.0159(8) Uani 1 1 d . .
N3 N 0.28145(14) 0.5595(3) 0.4996(2) 0.0170(9) Uani 1 1 d . .
C1 C 0.30171(15) 0.8525(3) 0.5312(4) 0.0180(9) Uani 1 1 d . .
H1 H 0.2925 0.8040 0.4869 0.022 Uiso 1 1 calc R U
C2 C 0.24879(18) 0.8917(3) 0.5646(3) 0.0213(11) Uani 1 1 d . .
H2A H 0.2286 0.8272 0.5835 0.026 Uiso 1 1 calc R U
H2B H 0.2559 0.9406 0.6088 0.026 Uiso 1 1 calc R U
C3 C 0.21518(18) 0.9532(3) 0.5064(3) 0.0274(13) Uani 1 1 d . .
H3A H 0.1823 0.9798 0.5314 0.033 Uiso 1 1 calc R U
H3B H 0.2048 0.9022 0.4647 0.033 Uiso 1 1 calc R U
C4 C 0.24497(19) 1.0508(4) 0.4723(3) 0.0300(13) Uani 1 1 d . .
H4A H 0.2231 1.0854 0.4318 0.036 Uiso 1 1 calc R U
H4B H 0.2515 1.1065 0.5127 0.036 Uiso 1 1 calc R U
C5 C 0.2976(2) 1.0137(4) 0.4387(3) 0.0277(12) Uani 1 1 d . .
H5A H 0.3175 1.0788 0.4202 0.033 Uiso 1 1 calc R U
H5B H 0.2907 0.9652 0.3942 0.033 Uiso 1 1 calc R U
C6 C 0.33145(18) 0.9517(4) 0.4974(3) 0.0208(11) Uani 1 1 d . .
H6A H 0.3415 1.0025 0.5393 0.025 Uiso 1 1 calc R U
H6B H 0.3646 0.9258 0.4725 0.025 Uiso 1 1 calc R U
C7 C 0.35163(18) 0.8398(3) 0.6551(3) 0.0189(10) Uani 1 1 d . .
H7 H 0.3283 0.9058 0.6616 0.023 Uiso 1 1 calc R U
C8 C 0.40888(18) 0.8806(4) 0.6528(3) 0.0235(11) Uani 1 1 d . .
H8A H 0.4133 0.9314 0.6089 0.028 Uiso 1 1 calc R U
H8B H 0.4330 0.8172 0.6449 0.028 Uiso 1 1 calc R U
C9 C 0.4243(2) 0.9403(4) 0.7266(3) 0.0304(13) Uani 1 1 d . .
H9A H 0.4622 0.9622 0.7241 0.036 Uiso 1 1 calc R U
H9B H 0.4027 1.0079 0.7320 0.036 Uiso 1 1 calc R U
C10 C 0.4156(2) 0.8665(4) 0.7959(3) 0.0331(13) Uani 1 1 d . .
H10A H 0.4407 0.8037 0.7938 0.040 Uiso 1 1 calc R U
H10B H 0.4230 0.9086 0.8432 0.040 Uiso 1 1 calc R U
C11 C 0.3589(2) 0.8231(5) 0.7985(3) 0.0307(14) Uani 1 1 d . .
H11A H 0.3343 0.8852 0.8084 0.037 Uiso 1 1 calc R U
H11B H 0.3555 0.7704 0.8415 0.037 Uiso 1 1 calc R U
C12 C 0.3426(2) 0.7659(4) 0.7240(3) 0.0232(12) Uani 1 1 d . .
H12A H 0.3635 0.6974 0.7179 0.028 Uiso 1 1 calc R U
H12B H 0.3045 0.7454 0.7268 0.028 Uiso 1 1 calc R U
C13 C 0.45187(17) 0.5862(3) 0.5945(3) 0.0172(10) Uani 1 1 d . .
H13 H 0.4500 0.6635 0.5749 0.021 Uiso 1 1 calc R U
C14 C 0.47001(18) 0.5930(4) 0.6782(3) 0.0174(10) Uani 1 1 d . .
H14A H 0.4438 0.6363 0.7079 0.021 Uiso 1 1 calc R U
H14B H 0.4713 0.5179 0.7001 0.021 Uiso 1 1 calc R U
C15 C 0.52417(19) 0.6461(4) 0.6855(3) 0.0231(11) Uani 1 1 d . .
H15A H 0.5347 0.6476 0.7402 0.028 Uiso 1 1 calc R U
H15B H 0.5223 0.7230 0.6670 0.028 Uiso 1 1 calc R U
C16 C 0.56602(18) 0.5833(4) 0.6395(3) 0.0239(11) Uani 1 1 d . .
H16A H 0.6007 0.6213 0.6438 0.029 Uiso 1 1 calc R U
H16B H 0.5701 0.5081 0.6606 0.029 Uiso 1 1 calc R U
C17 C 0.54966(19) 0.5767(4) 0.5559(3) 0.0234(11) Uani 1 1 d . .
H17A H 0.5757 0.5311 0.5275 0.028 Uiso 1 1 calc R U
H17B H 0.5500 0.6515 0.5333 0.028 Uiso 1 1 calc R U
C18 C 0.49426(17) 0.5268(3) 0.5469(3) 0.0184(11) Uani 1 1 d . .
H18A H 0.4955 0.4484 0.5626 0.022 Uiso 1 1 calc R U
H18B H 0.4839 0.5294 0.4922 0.022 Uiso 1 1 calc R U
C19 C 0.39476(19) 0.4204(3) 0.6096(3) 0.0175(10) Uani 1 1 d . .
H19 H 0.4280 0.4035 0.6388 0.021 Uiso 1 1 calc R U
C20 C 0.39220(19) 0.3415(3) 0.5421(3) 0.0206(12) Uani 1 1 d . .
H20A H 0.4243 0.3514 0.5100 0.025 Uiso 1 1 calc R U
H20B H 0.3608 0.3597 0.5104 0.025 Uiso 1 1 calc R U
C21 C 0.3886(2) 0.2209(4) 0.5675(3) 0.0253(12) Uani 1 1 d . .
H21A H 0.3837 0.1733 0.5220 0.030 Uiso 1 1 calc R U
H21B H 0.4222 0.1992 0.5929 0.030 Uiso 1 1 calc R U
C22 C 0.3426(2) 0.2043(4) 0.6224(3) 0.0269(12) Uani 1 1 d . .
H22A H 0.3086 0.2173 0.5950 0.032 Uiso 1 1 calc R U
H22B H 0.3426 0.1272 0.6409 0.032 Uiso 1 1 calc R U
C23 C 0.3463(2) 0.2818(4) 0.6903(3) 0.0241(11) Uani 1 1 d . .
H23A H 0.3786 0.2647 0.7203 0.029 Uiso 1 1 calc R U
H23B H 0.3150 0.2712 0.7239 0.029 Uiso 1 1 calc R U
C24 C 0.34840(19) 0.4020(3) 0.6630(3) 0.0219(11) Uani 1 1 d . .
H24A H 0.3149 0.4205 0.6362 0.026 Uiso 1 1 calc R U
H24B H 0.3518 0.4513 0.7079 0.026 Uiso 1 1 calc R U
C25 C 0.29521(19) 0.4998(3) 0.4276(3) 0.0209(11) Uani 1 1 d . .
H25 H 0.3349 0.4939 0.4281 0.025 Uiso 1 1 calc R U
C26 C 0.27512(19) 0.3799(3) 0.4223(3) 0.0222(11) Uani 1 1 d . .
H26A H 0.2831 0.3407 0.4707 0.027 Uiso 1 1 calc R U
H26B H 0.2361 0.3796 0.4149 0.027 Uiso 1 1 calc R U
C27 C 0.3021(2) 0.3209(4) 0.3552(3) 0.0299(12) Uani 1 1 d . .
H27A H 0.3406 0.3140 0.3659 0.036 Uiso 1 1 calc R U
H27B H 0.2872 0.2456 0.3505 0.036 Uiso 1 1 calc R U
C28 C 0.2944(2) 0.3820(4) 0.2794(3) 0.0305(13) Uani 1 1 d . .
H28A H 0.3160 0.3461 0.2392 0.037 Uiso 1 1 calc R U
H28B H 0.2566 0.3772 0.2639 0.037 Uiso 1 1 calc R U
C29 C 0.3103(2) 0.5028(4) 0.2856(3) 0.0283(12) Uani 1 1 d . .
H29A H 0.3013 0.5413 0.2373 0.034 Uiso 1 1 calc R U
H29B H 0.3493 0.5081 0.2931 0.034 Uiso 1 1 calc R U
C30 C 0.2820(2) 0.5590(4) 0.3523(3) 0.0255(11) Uani 1 1 d . .
H30A H 0.2431 0.5573 0.3436 0.031 Uiso 1 1 calc R U
H30B H 0.2933 0.6369 0.3555 0.031 Uiso 1 1 calc R U
C31 C 0.22746(16) 0.5453(3) 0.5304(4) 0.0235(10) Uani 1 1 d . .
H31 H 0.2193 0.4647 0.5301 0.028 Uiso 1 1 calc R U
C32 C 0.18447(19) 0.6030(5) 0.4836(3) 0.0371(14) Uani 1 1 d . .
H32A H 0.1932 0.6823 0.4796 0.045 Uiso 1 1 calc R U
H32B H 0.1840 0.5719 0.4312 0.045 Uiso 1 1 calc R U
C33 C 0.12987(18) 0.5907(5) 0.5188(4) 0.0435(15) Uani 1 1 d . .
H33A H 0.1194 0.5121 0.5181 0.052 Uiso 1 1 calc R U
H33B H 0.1037 0.6324 0.4878 0.052 Uiso 1 1 calc R U
C34 C 0.1288(2) 0.6327(5) 0.6007(4) 0.0411(16) Uani 1 1 d . .
H34A H 0.0933 0.6189 0.6233 0.049 Uiso 1 1 calc R U
H34B H 0.1351 0.7132 0.6011 0.049 Uiso 1 1 calc R U
C35 C 0.1710(2) 0.5756(4) 0.6487(3) 0.0339(14) Uani 1 1 d . .
H35A H 0.1716 0.6089 0.7004 0.041 Uiso 1 1 calc R U
H35B H 0.1615 0.4969 0.6544 0.041 Uiso 1 1 calc R U
C36 C 0.22587(19) 0.5841(4) 0.6136(3) 0.0249(12) Uani 1 1 d . .
H36A H 0.2510 0.5392 0.6441 0.030 Uiso 1 1 calc R U
H36B H 0.2379 0.6617 0.6160 0.030 Uiso 1 1 calc R U
C37 C 0.45603(17) 0.8888(3) 0.3711(3) 0.0178(10) Uani 1 1 d . .
C38 C 0.44443(19) 0.9831(4) 0.3299(3) 0.0231(11) Uani 1 1 d . .
C39 C 0.4525(2) 1.0892(3) 0.3577(3) 0.0275(12) Uani 1 1 d . .
C40 C 0.4747(2) 1.1044(4) 0.4276(3) 0.0283(13) Uani 1 1 d . .
C41 C 0.48732(19) 1.0145(4) 0.4719(3) 0.0234(11) Uani 1 1 d . .
C42 C 0.47749(18) 0.9104(4) 0.4427(3) 0.0216(11) Uani 1 1 d . .
C43 C 0.49884(18) 0.6853(4) 0.3457(3) 0.0174(10) Uani 1 1 d . .
C44 C 0.55058(19) 0.7218(3) 0.3502(3) 0.0220(11) Uani 1 1 d . .
C45 C 0.59471(18) 0.6576(4) 0.3600(3) 0.0227(11) Uani 1 1 d . .
C46 C 0.58889(19) 0.5436(4) 0.3623(3) 0.0239(11) Uani 1 1 d . .
C47 C 0.53908(19) 0.5006(3) 0.3554(3) 0.0224(11) Uani 1 1 d . .
C48 C 0.49581(18) 0.5693(4) 0.3466(3) 0.0204(11) Uani 1 1 d . .
C49 C 0.41457(17) 0.7560(3) 0.2602(3) 0.0186(11) Uani 1 1 d . .
C50 C 0.4396(2) 0.7330(4) 0.1914(3) 0.0229(11) Uani 1 1 d . .
C51 C 0.4137(2) 0.7307(4) 0.1217(3) 0.0308(13) Uani 1 1 d . .
C52 C 0.3605(2) 0.7506(4) 0.1169(3) 0.0305(13) Uani 1 1 d . .
C53 C 0.3337(2) 0.7755(4) 0.1834(3) 0.0285(12) Uani 1 1 d . .
C54 C 0.3604(2) 0.7782(4) 0.2512(3) 0.0229(12) Uani 1 1 d . .
C55 C 0.4040(2) 0.7070(4) 0.4113(3) 0.0161(10) Uani 1 1 d . .
H55A H 0.3859(19) 0.642(4) 0.392(3) 0.027(13) Uiso 1 1 d . .
H55B H 0.4259(18) 0.689(4) 0.456(3) 0.023(13) Uiso 1 1 d . .
H55C H 0.3805(18) 0.756(4) 0.427(3) 0.020(13) Uiso 1 1 d . .
B1 B 0.4442(2) 0.7604(4) 0.3438(3) 0.0179(12) Uani 1 1 d . .

loop_
_atom_site_aniso_label
_atom_site_aniso_U_11
_atom_site_aniso_U_22
_atom_site_aniso_U_33
_atom_site_aniso_U_23
_atom_site_aniso_U_13
_atom_site_aniso_U_12
Zr1 0.01505(18) 0.00917(16) 0.01479(18) -0.0006(2) 0.0000(2) -0.00047(17)
F1 0.0465(18) 0.0207(15) 0.0312(18) 0.0133(13) -0.0103(15) -0.0038(13)
F2 0.061(2) 0.0153(14) 0.055(2) 0.0150(15) 0.0007(18) -0.0008(14)
F3 0.051(2) 0.0132(14) 0.058(2) -0.0087(14) 0.0140(17) -0.0100(13)
F4 0.0392(17) 0.0309(15) 0.035(2) -0.0130(14) 0.0002(15) -0.0077(13)
F5 0.0318(16) 0.0192(13) 0.0234(15) -0.0004(12) -0.0039(13) -0.0008(12)
F6 0.0229(15) 0.0209(14) 0.0376(18) 0.0058(13) 0.0005(13) -0.0016(11)
F7 0.0210(16) 0.0414(17) 0.0342(18) -0.0008(14) -0.0039(13) 0.0038(13)
F8 0.0338(17) 0.0389(17) 0.039(2) -0.0053(15) -0.0107(15) 0.0191(14)
F9 0.0472(18) 0.0165(14) 0.0317(18) -0.0018(13) -0.0015(15) 0.0100(13)
F10 0.0289(16) 0.0170(13) 0.0323(18) -0.0034(12) -0.0011(14) 0.0026(12)
F11 0.0336(18) 0.057(2) 0.0238(18) 0.0061(15) 0.0052(14) 0.0229(15)
F12 0.079(2) 0.051(2) 0.0186(17) -0.0013(15) -0.0007(16) 0.0346(18)
F13 0.073(2) 0.0372(17) 0.035(2) 0.0009(14) -0.0301(17) -0.0014(16)
F14 0.0263(18) 0.058(2) 0.056(2) 0.0215(18) -0.0124(16) -0.0069(15)
F15 0.0225(16) 0.0398(17) 0.038(2) 0.0125(15) 0.0078(14) 0.0072(14)
N1 0.019(2) 0.0121(17) 0.018(2) -0.0032(16) -0.0032(17) 0.0027(15)
N2 0.021(2) 0.0107(18) 0.016(2) -0.0016(16) -0.0044(17) -0.0019(16)
N3 0.017(2) 0.0118(17) 0.022(2) 0.0030(15) -0.0015(16) 0.0001(15)
C1 0.022(2) 0.0125(18) 0.020(2) -0.001(2) -0.002(3) 0.0005(17)
C2 0.020(3) 0.014(2) 0.030(3) -0.003(2) -0.002(2) 0.0004(19)
C3 0.023(3) 0.019(2) 0.040(4) -0.003(2) -0.008(2) 0.002(2)
C4 0.032(3) 0.019(3) 0.040(3) 0.005(2) -0.013(3) 0.003(2)
C5 0.036(3) 0.015(2) 0.032(3) 0.007(2) -0.004(2) -0.002(2)
C6 0.022(3) 0.016(2) 0.025(3) 0.001(2) 0.000(2) 0.0003(19)
C7 0.020(3) 0.013(2) 0.023(3) -0.0058(19) -0.002(2) 0.005(2)
C8 0.026(3) 0.017(2) 0.027(3) -0.006(2) -0.007(2) 0.001(2)
C9 0.026(3) 0.026(3) 0.039(3) -0.009(3) -0.016(3) 0.005(2)
C10 0.034(3) 0.036(3) 0.029(3) -0.013(3) -0.010(2) 0.009(3)
C11 0.030(3) 0.037(3) 0.025(3) -0.005(3) -0.003(2) 0.006(3)
C12 0.021(3) 0.023(3) 0.026(3) -0.003(2) -0.001(2) 0.002(2)
C13 0.020(3) 0.012(2) 0.020(3) 0.0010(19) 0.000(2) 0.0007(19)
C14 0.022(3) 0.015(2) 0.015(3) -0.0011(19) -0.003(2) 0.002(2)
C15 0.030(3) 0.015(2) 0.024(3) -0.001(2) -0.009(2) -0.002(2)
C16 0.015(3) 0.024(3) 0.032(3) 0.006(2) -0.004(2) 0.000(2)
C17 0.021(3) 0.027(3) 0.022(3) 0.008(2) 0.001(2) 0.000(2)
C18 0.021(2) 0.021(2) 0.013(3) 0.0011(18) -0.0005(19) 0.0020(19)
C19 0.024(3) 0.008(2) 0.021(3) 0.0037(19) -0.003(2) 0.0015(19)
C20 0.025(2) 0.013(2) 0.024(3) 0.002(2) -0.001(2) 0.0003(18)
C21 0.030(3) 0.014(2) 0.032(3) 0.000(2) -0.001(2) -0.004(2)
C22 0.034(3) 0.017(2) 0.030(3) 0.003(2) -0.004(3) -0.004(2)
C23 0.030(3) 0.019(2) 0.023(3) 0.006(2) -0.002(2) -0.007(2)
C24 0.026(3) 0.015(2) 0.025(3) -0.001(2) -0.001(2) -0.001(2)
C25 0.021(3) 0.017(2) 0.025(3) 0.001(2) -0.003(2) -0.001(2)
C26 0.029(3) 0.014(2) 0.024(3) 0.001(2) -0.008(2) -0.003(2)
C27 0.036(3) 0.021(2) 0.033(3) -0.004(2) -0.003(3) -0.005(2)
C28 0.033(3) 0.030(3) 0.029(3) -0.003(2) 0.000(2) -0.010(2)
C29 0.033(3) 0.027(3) 0.025(3) 0.002(2) -0.007(2) -0.007(2)
C30 0.028(3) 0.018(2) 0.030(3) 0.005(2) -0.003(2) -0.007(2)
C31 0.019(2) 0.0134(19) 0.038(3) -0.001(3) 0.001(3) -0.0028(16)
C32 0.022(3) 0.045(3) 0.043(4) -0.002(3) -0.006(3) 0.004(2)
C33 0.020(3) 0.054(3) 0.057(4) -0.004(4) -0.007(3) 0.006(2)
C34 0.020(3) 0.037(3) 0.067(5) 0.005(3) 0.010(3) 0.002(3)
C35 0.028(3) 0.023(3) 0.051(4) 0.002(3) 0.013(3) 0.002(2)
C36 0.024(3) 0.017(2) 0.034(3) 0.006(2) 0.006(2) 0.002(2)
C37 0.015(2) 0.017(2) 0.022(3) 0.004(2) 0.005(2) -0.0002(18)
C38 0.022(3) 0.021(3) 0.026(3) 0.004(2) 0.000(2) 0.000(2)
C39 0.032(3) 0.011(2) 0.039(3) 0.008(2) 0.006(3) 0.001(2)
C40 0.024(3) 0.015(2) 0.045(4) -0.009(2) 0.012(3) -0.006(2)
C41 0.023(3) 0.022(3) 0.024(3) -0.005(2) 0.004(2) -0.002(2)
C42 0.020(3) 0.019(2) 0.026(3) 0.001(2) 0.000(2) -0.001(2)
C43 0.023(3) 0.019(2) 0.010(2) 0.0006(19) 0.001(2) 0.003(2)
C44 0.028(3) 0.018(2) 0.020(3) 0.004(2) 0.000(2) 0.004(2)
C45 0.019(3) 0.034(3) 0.016(3) -0.002(2) -0.002(2) 0.006(2)
C46 0.023(3) 0.032(3) 0.017(3) -0.001(2) -0.005(2) 0.014(2)
C47 0.034(3) 0.016(2) 0.017(3) -0.001(2) -0.003(2) 0.010(2)
C48 0.017(3) 0.028(3) 0.016(3) 0.000(2) 0.003(2) 0.000(2)
C49 0.023(3) 0.010(2) 0.022(3) 0.003(2) 0.002(2) -0.0010(19)
C50 0.028(3) 0.017(2) 0.024(3) 0.002(2) -0.001(2) 0.008(2)
C51 0.051(4) 0.021(3) 0.020(3) -0.004(2) 0.000(3) 0.009(2)
C52 0.044(4) 0.019(2) 0.029(3) 0.001(2) -0.021(3) -0.004(2)
C53 0.024(3) 0.023(3) 0.039(3) 0.012(2) -0.006(3) -0.004(2)
C54 0.025(3) 0.018(3) 0.026(3) 0.005(2) 0.002(2) -0.001(2)
C55 0.018(3) 0.013(2) 0.017(3) -0.002(2) 0.002(2) 0.000(2)
B1 0.018(3) 0.015(2) 0.021(3) 0.003(2) 0.001(2) 0.000(2)

loop_
_atom_type_symbol
_atom_type_description
_atom_type_scat_dispersion_real
_atom_type_scat_dispersion_imag
_atom_type_scat_source
C C 0.0033 0.0016 'International Tables Vol C Tables 4.2.6.8 and 6.1.1.4'
H H 0.0000 0.0000 'International Tables Vol C Tables 4.2.6.8 and 6.1.1.4'
B B 0.0013 0.0007 'International Tables Vol C Tables 4.2.6.8 and 6.1.1.4'
N N 0.0061 0.0033 'International Tables Vol C Tables 4.2.6.8 and 6.1.1.4'
F F 0.0171 0.0103 'International Tables Vol C Tables 4.2.6.8 and 6.1.1.4'
Zr Zr -2.9673 0.5597 'International Tables Vol C Tables 4.2.6.8 and 6.1.1.4'

loop_
_geom_angle_atom_site_label_1
_geom_angle_atom_site_label_2
_geom_angle_atom_site_label_3
_geom_angle
N2 Zr1 N3 108.93(14)
N2 Zr1 N1 113.28(14)
N3 Zr1 N1 112.47(14)
N2 Zr1 C55 104.97(16)
N3 Zr1 C55 114.84(15)
N1 Zr1 C55 102.09(15)
N2 Zr1 C25 102.86(13)
N3 Zr1 C25 31.30(14)
N1 Zr1 C25 137.92(14)
C55 Zr1 C25 88.10(15)
N2 Zr1 C1 143.59(16)
N3 Zr1 C1 95.34(12)
N1 Zr1 C1 30.40(16)
C55 Zr1 C1 87.93(16)
C25 Zr1 C1 111.61(14)
N2 Zr1 H55B 85.3(12)
N3 Zr1 H55B 133.2(12)
N1 Zr1 H55B 100.8(11)
C55 Zr1 H55B 22.4(12)
C25 Zr1 H55B 103.0(12)
C1 Zr1 H55B 97.7(11)
N2 Zr1 H55C 122.1(12)
N3 Zr1 H55C 113.3(11)
N1 Zr1 H55C 84.9(12)
C55 Zr1 H55C 20.1(12)
C25 Zr1 H55C 93.9(11)
C1 Zr1 H55C 67.9(12)
H55B Zr1 H55C 36.7(15)
C7 N1 C1 115.0(3)
C7 N1 Zr1 138.8(3)
C1 N1 Zr1 105.9(3)
C19 N2 C13 113.3(3)
C19 N2 Zr1 134.9(3)
C13 N2 Zr1 111.3(3)
C31 N3 C25 117.8(4)
C31 N3 Zr1 138.5(3)
C25 N3 Zr1 103.8(3)
N1 C1 C2 115.3(5)
N1 C1 C6 113.5(3)
C2 C1 C6 109.1(3)
N1 C1 Zr1 43.69(18)
C2 C1 Zr1 131.3(3)
C6 C1 Zr1 119.7(3)
N1 C1 H1 106.1
C2 C1 H1 106.1
C6 C1 H1 106.1
Zr1 C1 H1 62.7
C3 C2 C1 112.5(4)
C3 C2 H2A 109.1
C1 C2 H2A 109.1
C3 C2 H2B 109.1
C1 C2 H2B 109.1
H2A C2 H2B 107.8
C2 C3 C4 111.7(4)
C2 C3 H3A 109.3
C4 C3 H3A 109.3
C2 C3 H3B 109.3
C4 C3 H3B 109.3
H3A C3 H3B 107.9
C5 C4 C3 110.4(4)
C5 C4 H4A 109.6
C3 C4 H4A 109.6
C5 C4 H4B 109.6
C3 C4 H4B 109.6
H4A C4 H4B 108.1
C4 C5 C6 111.8(4)
C4 C5 H5A 109.2
C6 C5 H5A 109.2
C4 C5 H5B 109.2
C6 C5 H5B 109.2
H5A C5 H5B 107.9
C5 C6 C1 111.8(4)
C5 C6 H6A 109.2
C1 C6 H6A 109.2
C5 C6 H6B 109.2
C1 C6 H6B 109.2
H6A C6 H6B 107.9
N1 C7 C12 110.9(3)
N1 C7 C8 113.2(4)
C12 C7 C8 110.8(4)
N1 C7 H7 107.2
C12 C7 H7 107.2
C8 C7 H7 107.2
C7 C8 C9 111.9(4)
C7 C8 H8A 109.2
C9 C8 H8A 109.2
C7 C8 H8B 109.2
C9 C8 H8B 109.2
H8A C8 H8B 107.9
C10 C9 C8 110.8(4)
C10 C9 H9A 109.5
C8 C9 H9A 109.5
C10 C9 H9B 109.5
C8 C9 H9B 109.5
H9A C9 H9B 108.1
C11 C10 C9 111.3(4)
C11 C10 H10A 109.4
C9 C10 H10A 109.4
C11 C10 H10B 109.4
C9 C10 H10B 109.4
H10A C10 H10B 108.0
C10 C11 C12 112.5(4)
C10 C11 H11A 109.1
C12 C11 H11A 109.1
C10 C11 H11B 109.1
C12 C11 H11B 109.1
H11A C11 H11B 107.8
C7 C12 C11 111.4(4)
C7 C12 H12A 109.3
C11 C12 H12A 109.3
C7 C12 H12B 109.3
C11 C12 H12B 109.3
H12A C12 H12B 108.0
N2 C13 C14 114.0(4)
N2 C13 C18 112.2(3)
C14 C13 C18 109.6(4)
N2 C13 H13 106.9
C14 C13 H13 106.9
C18 C13 H13 106.9
C15 C14 C13 111.9(4)
C15 C14 H14A 109.2
C13 C14 H14A 109.2
C15 C14 H14B 109.2
C13 C14 H14B 109.2
H14A C14 H14B 107.9
C14 C15 C16 111.3(4)
C14 C15 H15A 109.4
C16 C15 H15A 109.4
C14 C15 H15B 109.4
C16 C15 H15B 109.4
H15A C15 H15B 108.0
C17 C16 C15 110.2(4)
C17 C16 H16A 109.6
C15 C16 H16A 109.6
C17 C16 H16B 109.6
C15 C16 H16B 109.6
H16A C16 H16B 108.1
C16 C17 C18 111.5(4)
C16 C17 H17A 109.3
C18 C17 H17A 109.3
C16 C17 H17B 109.3
C18 C17 H17B 109.3
H17A C17 H17B 108.0
C17 C18 C13 113.1(4)
C17 C18 H18A 109.0
C13 C18 H18A 109.0
C17 C18 H18B 109.0
C13 C18 H18B 109.0
H18A C18 H18B 107.8
N2 C19 C24 111.7(3)
N2 C19 C20 111.8(3)
C24 C19 C20 110.6(4)
N2 C19 H19 107.5
C24 C19 H19 107.5
C20 C19 H19 107.5
C19 C20 C21 112.4(4)
C19 C20 H20A 109.1
C21 C20 H20A 109.1
C19 C20 H20B 109.1
C21 C20 H20B 109.1
H20A C20 H20B 107.9
C22 C21 C20 110.8(4)
C22 C21 H21A 109.5
C20 C21 H21A 109.5
C22 C21 H21B 109.5
C20 C21 H21B 109.5
H21A C21 H21B 108.1
C23 C22 C21 111.3(4)
C23 C22 H22A 109.4
C21 C22 H22A 109.4
C23 C22 H22B 109.4
C21 C22 H22B 109.4
H22A C22 H22B 108.0
C22 C23 C24 110.5(4)
C22 C23 H23A 109.6
C24 C23 H23A 109.6
C22 C23 H23B 109.6
C24 C23 H23B 109.6
H23A C23 H23B 108.1
C19 C24 C23 111.1(4)
C19 C24 H24A 109.4
C23 C24 H24A 109.4
C19 C24 H24B 109.4
C23 C24 H24B 109.4
H24A C24 H24B 108.0
N3 C25 C30 116.4(3)
N3 C25 C26 115.7(4)
C30 C25 C26 108.6(4)
N3 C25 Zr1 44.90(19)
C30 C25 Zr1 110.5(3)
C26 C25 Zr1 140.9(3)
N3 C25 H25 105.0
C30 C25 H25 105.0
C26 C25 H25 105.0
Zr1 C25 H25 63.4
C27 C26 C25 110.0(4)
C27 C26 H26A 109.7
C25 C26 H26A 109.7
C27 C26 H26B 109.7
C25 C26 H26B 109.7
H26A C26 H26B 108.2
C28 C27 C26 112.2(4)
C28 C27 H27A 109.2
C26 C27 H27A 109.2
C28 C27 H27B 109.2
C26 C27 H27B 109.2
H27A C27 H27B 107.9
C29 C28 C27 111.8(4)
C29 C28 H28A 109.2
C27 C28 H28A 109.2
C29 C28 H28B 109.2
C27 C28 H28B 109.2
H28A C28 H28B 107.9
C28 C29 C30 111.1(4)
C28 C29 H29A 109.4
C30 C29 H29A 109.4
C28 C29 H29B 109.4
C30 C29 H29B 109.4
H29A C29 H29B 108.0
C29 C30 C25 110.1(4)
C29 C30 H30A 109.6
C25 C30 H30A 109.6
C29 C30 H30B 109.6
C25 C30 H30B 109.6
H30A C30 H30B 108.2
N3 C31 C32 113.8(4)
N3 C31 C36 109.6(4)
C32 C31 C36 110.4(4)
N3 C31 H31 107.6
C32 C31 H31 107.6
C36 C31 H31 107.6
C33 C32 C31 112.4(5)
C33 C32 H32A 109.1
C31 C32 H32A 109.1
C33 C32 H32B 109.1
C31 C32 H32B 109.1
H32A C32 H32B 107.9
C32 C33 C34 111.5(5)
C32 C33 H33A 109.3
C34 C33 H33A 109.3
C32 C33 H33B 109.3
C34 C33 H33B 109.3
H33A C33 H33B 108.0
C33 C34 C35 110.7(5)
C33 C34 H34A 109.5
C35 C34 H34A 109.5
C33 C34 H34B 109.5
C35 C34 H34B 109.5
H34A C34 H34B 108.1
C36 C35 C34 112.5(5)
C36 C35 H35A 109.1
C34 C35 H35A 109.1
C36 C35 H35B 109.1
C34 C35 H35B 109.1
H35A C35 H35B 107.8
C35 C36 C31 112.8(4)
C35 C36 H36A 109.0
C31 C36 H36A 109.0
C35 C36 H36B 109.0
C31 C36 H36B 109.0
H36A C36 H36B 107.8
C38 C37 C42 113.3(4)
C38 C37 B1 126.2(4)
C42 C37 B1 120.5(4)
F1 C38 C37 121.4(4)
F1 C38 C39 115.0(4)
C37 C38 C39 123.6(5)
F2 C39 C40 120.7(4)
F2 C39 C38 119.3(5)
C40 C39 C38 120.0(4)
F3 C40 C39 120.2(5)
F3 C40 C41 120.2(5)
C39 C40 C41 119.6(4)
F4 C41 C40 120.3(4)
F4 C41 C42 121.3(4)
C40 C41 C42 118.4(5)
F5 C42 C37 119.7(4)
F5 C42 C41 115.2(4)
C37 C42 C41 125.1(4)
C44 C43 C48 111.8(4)
C44 C43 B1 127.7(4)
C48 C43 B1 120.5(4)
C45 C44 F6 114.2(4)
C45 C44 C43 126.2(4)
F6 C44 C43 119.5(4)
F7 C45 C44 122.1(4)
F7 C45 C46 118.9(4)
C44 C45 C46 119.0(4)
F8 C46 C47 120.7(4)
F8 C46 C45 120.9(4)
C47 C46 C45 118.4(4)
F9 C47 C46 120.2(4)
F9 C47 C48 119.6(4)
C46 C47 C48 120.2(4)
F10 C48 C47 116.3(4)
F10 C48 C43 119.5(4)
C47 C48 C43 124.2(4)
C50 C49 C54 112.6(4)
C50 C49 B1 124.9(4)
C54 C49 B1 122.4(4)
F11 C50 C51 116.2(4)
F11 C50 C49 120.3(4)
C51 C50 C49 123.6(5)
F12 C51 C52 119.1(5)
F12 C51 C50 119.9(5)
C52 C51 C50 121.0(5)
F13 C52 C51 121.4(5)
F13 C52 C53 120.8(5)
C51 C52 C53 117.8(5)
F14 C53 C54 120.9(5)
F14 C53 C52 119.2(5)
C54 C53 C52 119.9(5)
C53 C54 F15 116.2(4)
C53 C54 C49 125.1(5)
F15 C54 C49 118.6(4)
B1 C55 Zr1 172.6(3)
B1 C55 H55A 111(3)
Zr1 C55 H55A 76(3)
B1 C55 H55B 108(3)
Zr1 C55 H55B 67(3)
H55A C55 H55B 111(4)
B1 C55 H55C 111(3)
Zr1 C55 H55C 67(3)
H55A C55 H55C 110(4)
H55B C55 H55C 106(4)
C49 B1 C43 112.2(4)
C49 B1 C37 111.6(4)
C43 B1 C37 111.3(4)
C49 B1 C55 109.8(4)
C43 B1 C55 105.9(4)
C37 B1 C55 105.6(4)

loop_
_geom_bond_atom_site_label_1
_geom_bond_atom_site_label_2
_geom_bond_distance
Zr1 N2 2.024(4)
Zr1 N3 2.025(3)
Zr1 N1 2.038(3)
Zr1 C55 2.569(5)
Zr1 C25 2.787(5)
Zr1 C1 2.837(4)
Zr1 H55B 2.36(4)
Zr1 H55C 2.36(5)
F1 C38 1.349(6)
F2 C39 1.346(5)
F3 C40 1.348(5)
F4 C41 1.345(6)
F5 C42 1.365(5)
F6 C44 1.371(5)
F7 C45 1.338(5)
F8 C46 1.333(5)
F9 C47 1.348(5)
F10 C48 1.355(5)
F11 C50 1.347(5)
F12 C51 1.355(6)
F13 C52 1.339(6)
F14 C53 1.348(6)
F15 C54 1.363(6)
N1 C7 1.477(6)
N1 C1 1.493(6)
N2 C19 1.488(5)
N2 C13 1.488(6)
N3 C31 1.471(6)
N3 C25 1.491(6)
C1 C2 1.528(6)
C1 C6 1.535(6)
C1 H1 1.0000
C2 C3 1.518(6)
C2 H2A 0.9900
C2 H2B 0.9900
C3 C4 1.522(6)
C3 H3A 0.9900
C3 H3B 0.9900
C4 C5 1.516(7)
C4 H4A 0.9900
C4 H4B 0.9900
C5 C6 1.531(6)
C5 H5A 0.9900
C5 H5B 0.9900
C6 H6A 0.9900
C6 H6B 0.9900
C7 C12 1.518(6)
C7 C8 1.523(6)
C7 H7 1.0000
C8 C9 1.528(7)
C8 H8A 0.9900
C8 H8B 0.9900
C9 C10 1.521(7)
C9 H9A 0.9900
C9 H9B 0.9900
C10 C11 1.520(7)
C10 H10A 0.9900
C10 H10B 0.9900
C11 C12 1.530(7)
C11 H11A 0.9900
C11 H11B 0.9900
C12 H12A 0.9900
C12 H12B 0.9900
C13 C14 1.532(6)
C13 C18 1.532(6)
C13 H13 1.0000
C14 C15 1.512(6)
C14 H14A 0.9900
C14 H14B 0.9900
C15 C16 1.527(7)
C15 H15A 0.9900
C15 H15B 0.9900
C16 C17 1.519(7)
C16 H16A 0.9900
C16 H16B 0.9900
C17 C18 1.527(6)
C17 H17A 0.9900
C17 H17B 0.9900
C18 H18A 0.9900
C18 H18B 0.9900
C19 C24 1.509(6)
C19 C20 1.520(6)
C19 H19 1.0000
C20 C21 1.533(6)
C20 H20A 0.9900
C20 H20B 0.9900
C21 C22 1.517(7)
C21 H21A 0.9900
C21 H21B 0.9900
C22 C23 1.516(6)
C22 H22A 0.9900
C22 H22B 0.9900
C23 C24 1.536(6)
C23 H23A 0.9900
C23 H23B 0.9900
C24 H24A 0.9900
C24 H24B 0.9900
C25 C30 1.535(6)
C25 C26 1.543(6)
C25 H25 1.0000
C26 C27 1.532(7)
C26 H26A 0.9900
C26 H26B 0.9900
C27 C28 1.530(7)
C27 H27A 0.9900
C27 H27B 0.9900
C28 C29 1.525(6)
C28 H28A 0.9900
C28 H28B 0.9900
C29 C30 1.526(7)
C29 H29A 0.9900
C29 H29B 0.9900
C30 H30A 0.9900
C30 H30B 0.9900
C31 C32 1.525(7)
C31 C36 1.527(8)
C31 H31 1.0000
C32 C33 1.511(7)
C32 H32A 0.9900
C32 H32B 0.9900
C33 C34 1.518(9)
C33 H33A 0.9900
C33 H33B 0.9900
C34 C35 1.519(8)
C34 H34A 0.9900
C34 H34B 0.9900
C35 C36 1.513(7)
C35 H35A 0.9900
C35 H35B 0.9900
C36 H36A 0.9900
C36 H36B 0.9900
C37 C38 1.384(6)
C37 C42 1.385(7)
C37 B1 1.657(6)
C38 C39 1.392(7)
C39 C40 1.355(8)
C40 C41 1.374(7)
C41 C42 1.386(6)
C43 C44 1.376(6)
C43 C48 1.411(6)
C43 B1 1.650(7)
C44 C45 1.367(6)
C45 C46 1.392(7)
C46 C47 1.363(7)
C47 C48 1.380(6)
C49 C50 1.385(7)
C49 C54 1.396(6)
C49 B1 1.639(7)
C50 C51 1.380(7)
C51 C52 1.362(7)
C52 C53 1.375(7)
C53 C54 1.361(7)
C55 B1 1.681(7)
C55 H55A 0.97(5)
C55 H55B 0.98(5)
C55 H55C 0.88(5)

loop_
_geom_torsion_atom_site_label_1
_geom_torsion_atom_site_label_2
_geom_torsion_atom_site_label_3
_geom_torsion_atom_site_label_4
_geom_torsion
C7 N1 C1 C2 -61.0(5)
Zr1 N1 C1 C2 124.1(3)
C7 N1 C1 C6 65.8(5)
Zr1 N1 C1 C6 -109.0(4)
C7 N1 C1 Zr1 174.9(4)
N1 C1 C2 C3 -175.6(4)
C6 C1 C2 C3 55.3(5)
Zr1 C1 C2 C3 -126.1(4)
C1 C2 C3 C4 -56.3(5)
C2 C3 C4 C5 54.8(6)
C3 C4 C5 C6 -54.9(5)
C4 C5 C6 C1 56.2(5)
N1 C1 C6 C5 175.0(4)
C2 C1 C6 C5 -55.0(6)
Zr1 C1 C6 C5 126.3(4)
C1 N1 C7 C12 133.3(4)
Zr1 N1 C7 C12 -54.2(6)
C1 N1 C7 C8 -101.5(4)
Zr1 N1 C7 C8 71.0(5)
N1 C7 C8 C9 178.5(4)
C12 C7 C8 C9 -56.2(5)
C7 C8 C9 C10 56.3(5)
C8 C9 C10 C11 -54.5(6)
C9 C10 C11 C12 53.8(6)
N1 C7 C12 C11 -179.2(4)
C8 C7 C12 C11 54.3(5)
C10 C11 C12 C7 -53.8(6)
C19 N2 C13 C14 -63.3(5)
Zr1 N2 C13 C14 123.7(3)
C19 N2 C13 C18 62.1(5)
Zr1 N2 C13 C18 -111.0(3)
N2 C13 C14 C15 -178.5(3)
C18 C13 C14 C15 54.8(5)
C13 C14 C15 C16 -58.0(5)
C14 C15 C16 C17 57.2(5)
C15 C16 C17 C18 -54.8(5)
C16 C17 C18 C13 54.1(5)
N2 C13 C18 C17 179.3(3)
C14 C13 C18 C17 -53.0(5)
C13 N2 C19 C24 129.3(4)
Zr1 N2 C19 C24 -59.9(5)
C13 N2 C19 C20 -106.1(4)
Zr1 N2 C19 C20 64.7(5)
N2 C19 C20 C21 -179.9(4)
C24 C19 C20 C21 -54.7(5)
C19 C20 C21 C22 54.0(5)
C20 C21 C22 C23 -55.0(5)
C21 C22 C23 C24 56.9(5)
N2 C19 C24 C23 -178.6(4)
C20 C19 C24 C23 56.1(5)
C22 C23 C24 C19 -57.6(5)
C31 N3 C25 C30 87.2(5)
Zr1 N3 C25 C30 -93.3(4)
C31 N3 C25 C26 -42.0(5)
Zr1 N3 C25 C26 137.5(3)
C31 N3 C25 Zr1 -179.5(4)
N3 C25 C26 C27 -167.4(4)
C30 C25 C26 C27 59.7(5)
Zr1 C25 C26 C27 -118.3(5)
C25 C26 C27 C28 -55.4(5)
C26 C27 C28 C29 52.0(6)
C27 C28 C29 C30 -53.3(6)
C28 C29 C30 C25 58.6(5)
N3 C25 C30 C29 165.8(4)
C26 C25 C30 C29 -61.6(5)
Zr1 C25 C30 C29 117.0(3)
C25 N3 C31 C32 -71.9(5)
Zr1 N3 C31 C32 108.8(5)
C25 N3 C31 C36 163.9(3)
Zr1 N3 C31 C36 -15.4(6)
N3 C31 C32 C33 -177.6(4)
C36 C31 C32 C33 -53.7(5)
C31 C32 C33 C34 56.4(6)
C32 C33 C34 C35 -55.3(6)
C33 C34 C35 C36 53.8(6)
C34 C35 C36 C31 -53.0(6)
N3 C31 C36 C35 178.1(4)
C32 C31 C36 C35 51.9(5)
C42 C37 C38 F1 179.2(4)
B1 C37 C38 F1 -3.6(7)
C42 C37 C38 C39 -1.2(7)
B1 C37 C38 C39 176.0(4)
F1 C38 C39 F2 0.3(7)
C37 C38 C39 F2 -179.3(4)
F1 C38 C39 C40 -177.6(4)
C37 C38 C39 C40 2.7(8)
F2 C39 C40 F3 -0.9(7)
C38 C39 C40 F3 177.0(4)
F2 C39 C40 C41 179.6(4)
C38 C39 C40 C41 -2.5(8)
F3 C40 C41 F4 1.3(7)
C39 C40 C41 F4 -179.1(4)
F3 C40 C41 C42 -178.5(4)
C39 C40 C41 C42 1.0(7)
C38 C37 C42 F5 -179.3(4)
B1 C37 C42 F5 3.3(6)
C38 C37 C42 C41 -0.4(7)
B1 C37 C42 C41 -177.8(4)
F4 C41 C42 F5 -0.4(6)
C40 C41 C42 F5 179.5(4)
F4 C41 C42 C37 -179.4(4)
C40 C41 C42 C37 0.5(7)
C48 C43 C44 C45 -4.6(7)
B1 C43 C44 C45 172.3(5)
C48 C43 C44 F6 176.2(4)
B1 C43 C44 F6 -6.9(7)
F6 C44 C45 F7 2.0(7)
C43 C44 C45 F7 -177.2(5)
F6 C44 C45 C46 -177.3(4)
C43 C44 C45 C46 3.4(8)
F7 C45 C46 F8 -0.8(7)
C44 C45 C46 F8 178.6(4)
F7 C45 C46 C47 180.0(4)
C44 C45 C46 C47 -0.7(7)
F8 C46 C47 F9 2.7(7)
C45 C46 C47 F9 -178.0(4)
F8 C46 C47 C48 -179.5(4)
C45 C46 C47 C48 -0.2(7)
F9 C47 C48 F10 -2.5(7)
C46 C47 C48 F10 179.7(4)
F9 C47 C48 C43 176.4(4)
C46 C47 C48 C43 -1.4(8)
C44 C43 C48 F10 -177.6(4)
B1 C43 C48 F10 5.2(7)
C44 C43 C48 C47 3.5(7)
B1 C43 C48 C47 -173.7(4)
C54 C49 C50 F11 177.3(4)
B1 C49 C50 F11 -1.3(7)
C54 C49 C50 C51 -1.0(7)
B1 C49 C50 C51 -179.5(4)
F11 C50 C51 F12 1.0(7)
C49 C50 C51 F12 179.4(4)
F11 C50 C51 C52 -178.8(4)
C49 C50 C51 C52 -0.5(8)
F12 C51 C52 F13 -0.1(7)
C50 C51 C52 F13 179.7(4)
F12 C51 C52 C53 -178.4(4)
C50 C51 C52 C53 1.4(7)
F13 C52 C53 F14 -0.7(7)
C51 C52 C53 F14 177.6(4)
F13 C52 C53 C54 -179.1(4)
C51 C52 C53 C54 -0.8(7)
F14 C53 C54 F15 -3.3(7)
C52 C53 C54 F15 175.1(4)
F14 C53 C54 C49 -179.2(4)
C52 C53 C54 C49 -0.8(8)
C50 C49 C54 C53 1.6(7)
B1 C49 C54 C53 -179.8(4)
C50 C49 C54 F15 -174.1(4)
B1 C49 C54 F15 4.4(6)
C50 C49 B1 C43 -24.7(6)
C54 C49 B1 C43 156.9(4)
C50 C49 B1 C37 101.0(5)
C54 C49 B1 C37 -77.4(5)
C50 C49 B1 C55 -142.2(4)
C54 C49 B1 C55 39.4(6)
C44 C43 B1 C49 110.7(5)
C48 C43 B1 C49 -72.6(5)
C44 C43 B1 C37 -15.2(7)
C48 C43 B1 C37 161.5(4)
C44 C43 B1 C55 -129.6(5)
C48 C43 B1 C55 47.1(6)
C38 C37 B1 C49 -1.5(6)
C42 C37 B1 C49 175.5(4)
C38 C37 B1 C43 124.7(5)
C42 C37 B1 C43 -58.2(6)
C38 C37 B1 C55 -120.8(5)
C42 C37 B1 C55 56.2(5)
